data_9009611
loop_
_publ_author_name
'Tillmanns, E.'
'Krupp, R.'
'Abraham, K.'

_publ_section_title
;
 New data on the mercury antimony mineral shakhovite: Chemical composition,
 unit cell and crystal structure
;
_journal_name_full 'Tschermaks Mineralogische und Petrographische Mitteilungen'
_journal_page_first 227
_journal_page_last 235
_journal_volume 30
_journal_year 1982
_chemical_compound_source 'Moschellandsberg, Palatinate, Germany'
_chemical_formula_sum 'H3 Hg4 O6 Sb'
_chemical_name_mineral Shakhovite
_space_group_IT_number 8
_symmetry_space_group_name_Hall 'I -2y'
_symmetry_space_group_name_H-M 'I 1 m 1'
_cell_angle_alpha 90
_cell_angle_beta 98.86
_cell_angle_gamma 90
_cell_formula_units_Z 2
_cell_length_a 4.871
_cell_length_b 15.098
_cell_length_c 5.433
_cell_volume 394.788
_database_code_amcsd 0015689
_exptl_crystal_density_diffrn 8.607
_cod_original_formula_sum 'Hg4 Sb O6 H3'
_cod_database_code 9009611

loop_
_space_group_symop_operation_xyz
x,y,z
1/2+x,1/2+y,1/2+z
x,-y,z
1/2+x,1/2-y,1/2+z

loop_
_atom_site_aniso_label
_atom_site_aniso_U_11
_atom_site_aniso_U_22
_atom_site_aniso_U_33
_atom_site_aniso_U_12
_atom_site_aniso_U_13
_atom_site_aniso_U_23
Hg1 0.02140 0.00970 0.01304 0.00405 0.00215 0.00037
Hg2 0.02115 0.01005 0.01988 0.00390 0.00215 -0.00074
Sb 0.00329 0.00797 0.00545 0.00000 0.00038 0.00000
O1 0.01393 0.00127 0.01013 0.00000 0.00126 0.00000
O2 0.00886 0.00878 0.01266 0.00504 0.00126 0.00250
O-H3 0.00886 0.01640 0.01139 -0.00250 0.00380 0.00378
O-H4 0.00506 0.01767 0.00632 0.00000 0.00000 0.00000

loop_
_atom_site_label
_atom_site_fract_x
_atom_site_fract_y
_atom_site_fract_z
_atom_site_type_symbol
_atom_site_attached_hydrogens
Hg1 0.00000 0.11845 0.00000 Hg 0
Hg2 0.36070 0.78042 0.51700 Hg 0
Sb 0.41690 0.00000 0.48820 Sb 0
O1 0.72200 0.50000 0.63600 O 0
O2 0.68000 0.59540 0.09000 O 0
O-H3 0.15300 0.59590 0.88700 O 1
O-H4 0.15300 0.50000 0.33300 O 1

loop_
_cod_changelog_entry_id
_cod_changelog_entry_author
_cod_changelog_entry_date
_cod_changelog_entry_text
1
;cod-tools version 3.8.0
Id: cif_guess_AMCSD_atom_types 9574 2023-05-10 09:00:05Z saulius
;
2023-05-10T18:52:02+03:00
;Derived atom types and hydrogen counts
from atom names that follow the AMCSD naming convention
(Wat == water, O-H == hydroxyl).
;
2
;cod-tools version 3.10.1
Id: cif_fix_AMCSD_aniso_labels 10200 2024-08-01 14:09:44Z saulius
;
2024-08-02T12:21:21+03:00
;Changed the following '_atom_site_aniso_label' values:
'OH3' -> 'O-H3'
'OH4' -> 'O-H4'
;

loop_
_cod_related_entry_id
_cod_related_entry_database
_cod_related_entry_code
1 AMCSD 0015689
